data_7134310
loop_
_publ_author_name
'Nan, Jiang'
'Yang, Shuai'
'Huang, Guanjie'
'Fan, Liangxin'

_publ_section_title
;
 Radical-mediated chemo-divergent recyclization of
 1,2,3,4-benzothiatriazine-1,1-dioxides: alkyl migration and
 dearomatization.
;
_journal_issue 29
_journal_name_full 'Chemical communications (Cambridge, England)'
_journal_page_first 5503
_journal_page_last 5506
_journal_paper_doi 10.1039/d5cc00008d
_journal_volume 61
_journal_year 2025
_chemical_formula_moiety '2(C30 H32 N2 O2 S2), C6 H14'
_chemical_formula_sum 'C66 H78 N4 O4 S4'
_chemical_formula_weight 1119.56
_chemical_name_systematic ????1
_space_group_crystal_system triclinic
_space_group_IT_number 2
_space_group_name_Hall '-P 1'
_space_group_name_H-M_alt 'P -1'
_atom_sites_solution_hydrogens geom
_atom_sites_solution_primary dual
_audit_creation_date 2024-08-02
_audit_creation_method
;
Olex2 1.5
(compiled 2024.02.16 svn.r378c4104 for OlexSys, GUI svn.r6928)
;
_audit_update_record
;
2024-10-31 deposited with the CCDC.	2025-03-10 downloaded from the CCDC.
;
_cell_angle_alpha 107.715(7)
_cell_angle_beta 102.575(7)
_cell_angle_gamma 96.844(6)
_cell_formula_units_Z 1
_cell_length_a 9.3937(16)
_cell_length_b 12.665(2)
_cell_length_c 14.285(3)
_cell_measurement_reflns_used 2482
_cell_measurement_temperature 296.20
_cell_measurement_theta_max 25.31
_cell_measurement_theta_min 2.68
_cell_volume 1548.3(5)
_computing_cell_refinement 'SAINT V8.40B (?, 2016)'
_computing_data_reduction 'SAINT V8.40B (?, 2016)'
_computing_molecular_graphics 'Olex2 1.5 (Dolomanov et al., 2009)'
_computing_publication_material 'Olex2 1.5 (Dolomanov et al., 2009)'
_computing_structure_refinement 'SHELXL 2018/3 (Sheldrick, 2015)'
_computing_structure_solution 'SHELXT  (Sheldrick, 2015)'
_diffrn_ambient_temperature 296.20
_diffrn_measured_fraction_theta_full 0.991
_diffrn_measured_fraction_theta_max 0.991
_diffrn_measurement_device_type 'Bruker APEX-II CCD'
_diffrn_measurement_method '\f and \w scans'
_diffrn_radiation_type MoK\a
_diffrn_radiation_wavelength 0.71073
_diffrn_reflns_av_unetI/netI 0.0960
_diffrn_reflns_Laue_measured_fraction_full 0.991
_diffrn_reflns_Laue_measured_fraction_max 0.991
_diffrn_reflns_limit_h_max 10
_diffrn_reflns_limit_h_min -11
_diffrn_reflns_limit_k_max 14
_diffrn_reflns_limit_k_min -15
_diffrn_reflns_limit_l_max 16
_diffrn_reflns_limit_l_min 0
_diffrn_reflns_number 5408
_diffrn_reflns_point_group_measured_fraction_full 0.991
_diffrn_reflns_point_group_measured_fraction_max 0.991
_diffrn_reflns_theta_full 25.027
_diffrn_reflns_theta_max 25.027
_diffrn_reflns_theta_min 2.267
_diffrn_source_current 40.0
_diffrn_source_power 1.8
_diffrn_source_voltage 45.0
_diffrn_standards_number 0
_exptl_absorpt_coefficient_mu 0.203
_exptl_absorpt_correction_T_max 0.7456
_exptl_absorpt_correction_T_min 0.5879
_exptl_absorpt_correction_type multi-scan
_exptl_absorpt_process_details
;
SADABS-2016/2 (Bruker,2016/2) was used for absorption correction.
wR2(int) was 0.1613 before and 0.0753 after correction.
The Ratio of minimum to maximum transmission is 0.7885.
The \l/2 correction factor is Not present.
;
_exptl_crystal_colour yellow
_exptl_crystal_colour_primary yellow
_exptl_crystal_density_diffrn 1.201
_exptl_crystal_description block
_exptl_crystal_F_000 598
_exptl_crystal_size_max 0.1
_exptl_crystal_size_mid 0.08
_exptl_crystal_size_min 0.08
_refine_diff_density_max 0.726
_refine_diff_density_min -0.450
_refine_diff_density_rms 0.102
_refine_ls_extinction_method none
_refine_ls_goodness_of_fit_ref 1.088
_refine_ls_hydrogen_treatment constr
_refine_ls_matrix_type full
_refine_ls_number_parameters 312
_refine_ls_number_reflns 5408
_refine_ls_number_restraints 39
_refine_ls_restrained_S_all 1.090
_refine_ls_R_factor_all 0.1646
_refine_ls_R_factor_gt 0.1051
_refine_ls_shift/su_max 0.000
_refine_ls_shift/su_mean 0.000
_refine_ls_structure_factor_coef Fsqd
_refine_ls_weighting_details 'w=1/[\s^2^(Fo^2^)+(0.2000P)^2^] where P=(Fo^2^+2Fc^2^)/3'
_refine_ls_weighting_scheme calc
_refine_ls_wR_factor_gt 0.2784
_refine_ls_wR_factor_ref 0.3333
_reflns_Friedel_coverage 0.000
_reflns_number_gt 3068
_reflns_number_total 5408
_reflns_threshold_expression 'I > 2\s(I)'
_cod_data_source_file d5cc00008d2.cif
_cod_data_source_block 1_CCDC1
_cod_depositor_comments 'Adding full bibliography for 7134308--7134310.cif.'
_cod_database_code 7134310
_shelx_shelxl_version_number 2018/3
_shelx_space_group_comment
;
The symmetry employed for this shelxl refinement is uniquely defined
by the following loop, which should always be used as a source of
symmetry information in preference to the above space-group names.
They are only intended as comments.
;
_shelx_estimated_absorpt_t_max 0.984
_shelx_estimated_absorpt_t_min 0.980
_olex2_refinement_description
;
1. Twinned data refinement
 Scales: 0.696(6)
 0.304(6)
2. Fixed Uiso
 At 1.2 times of:
  All C(H) groups, All C(H,H) groups, All N(H) groups
 At 1.5 times of:
  All C(H,H,H) groups
3. Restrained distances
 C32-C31 = C33-C32 = C33-C33_$1
 1.54 with sigma of 0.001
 C24-C23 = C29-C28 = C9-C8 = C14-C13
 1.5 with sigma of 0.01
 C31-C33 = C33_$1-C32
 2.515 with sigma of 0.01
4. Uiso/Uaniso restraints and constraints
C33 \\sim C32 \\sim C31: within 2A with sigma of 0.01 and sigma for terminal
atoms of 0.02 within 2A
Uanis(C31) \\sim Ueq, Uanis(C32) \\sim Ueq, Uanis(C33) \\sim Ueq: with sigma of
0.01 and sigma for terminal atoms of 0.02
5.a Secondary CH2 refined with riding coordinates:
 C32(H32A,H32B), C33(H33A,H33B)
5.b Aromatic/amide H refined with riding coordinates:
 N1(H1), N2(H2), C27(H27), C25(H25), C2(H2A), C3(H3), C4(H4), C5(H5), C20(H20),
  C19(H19), C18(H18), C17(H17), C12(H12), C10(H10)
5.c Fitted hexagon refined as free rotating group:
 C28(C27,C26,C25,C23,C22), C6(C1,C2,C3,C4,C5), C16(C21,C20,C19,C18,C17),
 C13(C12,C11,C10,C8,C7)
5.d Idealised Me refined as rotating group:
 C14(H14A,H14B,H14C), C29(H29A,H29B,H29C), C15(H15A,H15B,H15C), C30(H30A,H30B,
 H30C), C9(H9A,H9B,H9C), C24(H24A,H24B,H24C), C31(H31A,H31B,H31C)
;
_olex2_submission_special_instructions 'No special instructions were received'

loop_
_space_group_symop_operation_xyz
'x, y, z'
'-x, -y, -z'

loop_
_atom_site_label
_atom_site_type_symbol
_atom_site_fract_x
_atom_site_fract_y
_atom_site_fract_z
_atom_site_U_iso_or_equiv
_atom_site_adp_type
_atom_site_occupancy
_atom_site_site_symmetry_order
_atom_site_calc_flag
_atom_site_refinement_flags_posn
_atom_site_refinement_flags_adp
_atom_site_refinement_flags_occupancy
_atom_site_disorder_assembly
_atom_site_disorder_group
S1 S 0.85116(17) 0.35106(15) 0.74300(12) 0.0545(5) Uani 1 1 d . . . . .
S2 S 0.63754(18) 0.26599(14) 0.65794(12) 0.0546(5) Uani 1 1 d . . . . .
O2 O 1.1607(5) -0.0594(4) 0.2747(4) 0.0746(15) Uani 1 1 d . . . . .
O1 O 0.3256(5) 0.7481(4) 1.0798(4) 0.0688(14) Uani 1 1 d . . . . .
N1 N 0.6830(5) 0.5108(4) 0.8645(4) 0.0516(13) Uani 1 1 d . . . . .
H1 H 0.683626 0.441879 0.861155 0.062 Uiso 1 1 calc R U . . .
N2 N 0.7976(6) 0.1502(5) 0.5019(4) 0.0569(15) Uani 1 1 d . . . . .
H2 H 0.802156 0.141206 0.559726 0.068 Uiso 1 1 calc R U . . .
C28 C 0.8480(3) -0.0129(3) 0.3785(3) 0.0500(15) Uani 1 1 d DG . . . .
C27 C 0.9418(4) -0.0626(2) 0.3231(3) 0.0555(17) Uani 1 1 d G . . . .
H27 H 0.912613 -0.137609 0.280094 0.067 Uiso 1 1 calc R U . . .
C26 C 1.0793(4) -0.0002(3) 0.3321(3) 0.0539(16) Uani 1 1 d G . . . .
C25 C 1.1229(3) 0.1119(3) 0.3964(3) 0.0601(18) Uani 1 1 d G . . . .
H25 H 1.214928 0.153683 0.402405 0.072 Uiso 1 1 calc R U . . .
C23 C 1.0291(4) 0.1617(2) 0.4518(3) 0.0544(16) Uani 1 1 d DG . . . .
C22 C 0.8916(4) 0.0993(3) 0.4429(3) 0.0481(15) Uani 1 1 d G . . . .
C6 C 0.7737(4) 0.5602(3) 0.8174(3) 0.0481(15) Uani 1 1 d G . . . .
C1 C 0.8511(4) 0.4948(3) 0.7575(3) 0.0462(14) Uani 1 1 d G . . . .
C2 C 0.9439(4) 0.5442(4) 0.7121(3) 0.0623(19) Uani 1 1 d G . . . .
H2A H 0.995634 0.500436 0.671997 0.075 Uiso 1 1 calc R U . . .
C3 C 0.9592(5) 0.6591(4) 0.7268(3) 0.075(2) Uani 1 1 d G . . . .
H3 H 1.021238 0.692136 0.696446 0.090 Uiso 1 1 calc R U . . .
C4 C 0.8818(5) 0.7245(3) 0.7867(4) 0.071(2) Uani 1 1 d G . . . .
H4 H 0.892068 0.801355 0.796549 0.086 Uiso 1 1 calc R U . . .
C5 C 0.7891(5) 0.6751(3) 0.8321(3) 0.0584(17) Uani 1 1 d G . . . .
H5 H 0.737292 0.718875 0.872205 0.070 Uiso 1 1 calc R U . . .
C16 C 0.6231(4) 0.2739(4) 0.5355(2) 0.0491(15) Uani 1 1 d G . . . .
C21 C 0.6981(4) 0.2144(3) 0.4697(3) 0.0472(15) Uani 1 1 d G . . . .
C20 C 0.6721(5) 0.2160(4) 0.3706(3) 0.0581(17) Uani 1 1 d G . . . .
H20 H 0.722237 0.176129 0.326621 0.070 Uiso 1 1 calc R U . . .
C19 C 0.5710(5) 0.2772(4) 0.3373(3) 0.075(2) Uani 1 1 d G . . . .
H19 H 0.553585 0.278328 0.271026 0.090 Uiso 1 1 calc R U . . .
C18 C 0.4960(5) 0.3368(4) 0.4031(3) 0.075(2) Uani 1 1 d G . . . .
H18 H 0.428412 0.377785 0.380805 0.090 Uiso 1 1 calc R U . . .
C17 C 0.5221(5) 0.3352(4) 0.5022(3) 0.0630(19) Uani 1 1 d G . . . .
H17 H 0.471889 0.375043 0.546182 0.076 Uiso 1 1 calc R U . . .
C13 C 0.4407(4) 0.5604(3) 0.8681(2) 0.0524(16) Uani 1 1 d DG . . . .
C12 C 0.3490(3) 0.6192(4) 0.9196(3) 0.0525(16) Uani 1 1 d G . . . .
H12 H 0.249811 0.612167 0.886124 0.063 Uiso 1 1 calc R U . . .
C11 C 0.4055(4) 0.6885(3) 1.0210(3) 0.0492(15) Uani 1 1 d G . . . .
C10 C 0.5538(4) 0.6990(3) 1.0710(2) 0.0509(16) Uani 1 1 d G . . . .
H10 H 0.591619 0.745331 1.138891 0.061 Uiso 1 1 calc R U . . .
C8 C 0.6455(3) 0.6401(4) 1.0196(3) 0.0503(15) Uani 1 1 d DG . . . .
C7 C 0.5889(4) 0.5708(3) 0.9181(3) 0.0439(14) Uani 1 1 d G . . . .
C14 C 0.3765(8) 0.4842(7) 0.7584(4) 0.070(2) Uani 1 1 d D . . . .
H14A H 0.428870 0.509725 0.716160 0.105 Uiso 1 1 calc R U . . .
H14B H 0.273022 0.486268 0.736876 0.105 Uiso 1 1 calc R U . . .
H14C H 0.386890 0.408083 0.752524 0.105 Uiso 1 1 calc R U . . .
C29 C 0.6974(6) -0.0801(6) 0.3667(6) 0.071(2) Uani 1 1 d D . . . .
H29A H 0.680803 -0.068583 0.432808 0.106 Uiso 1 1 calc R U . . .
H29B H 0.694018 -0.159021 0.333626 0.106 Uiso 1 1 calc R U . . .
H29C H 0.621492 -0.055543 0.326319 0.106 Uiso 1 1 calc R U . . .
C15 C 0.1713(7) 0.7374(7) 1.0322(6) 0.079(2) Uani 1 1 d . . . . .
H15A H 0.161107 0.750089 0.968308 0.118 Uiso 1 1 calc R U . . .
H15B H 0.130651 0.792241 1.075897 0.118 Uiso 1 1 calc R U . . .
H15C H 0.118763 0.662753 1.020317 0.118 Uiso 1 1 calc R U . . .
C30 C 1.3065(9) -0.0010(8) 0.2833(7) 0.088(3) Uani 1 1 d . . . . .
H30A H 1.349699 -0.048216 0.235277 0.132 Uiso 1 1 calc R U . . .
H30B H 1.368418 0.016515 0.351191 0.132 Uiso 1 1 calc R U . . .
H30C H 1.298771 0.067812 0.269060 0.132 Uiso 1 1 calc R U . . .
C9 C 0.8058(6) 0.6511(6) 1.0744(5) 0.069(2) Uani 1 1 d D . . . .
H9A H 0.837570 0.581425 1.047634 0.104 Uiso 1 1 calc R U . . .
H9B H 0.815380 0.667728 1.145931 0.104 Uiso 1 1 calc R U . . .
H9C H 0.866505 0.711206 1.064487 0.104 Uiso 1 1 calc R U . . .
C24 C 1.0808(9) 0.2825(6) 0.5223(6) 0.082(2) Uani 1 1 d D . . . .
H24A H 1.012784 0.327342 0.501821 0.123 Uiso 1 1 calc R U . . .
H24B H 1.178259 0.311259 0.519166 0.123 Uiso 1 1 calc R U . . .
H24C H 1.084171 0.286057 0.590854 0.123 Uiso 1 1 calc R U . . .
C31 C 0.8349(10) -0.0286(13) 0.0589(12) 0.201(6) Uani 1 1 d D U . . .
H31A H 0.854702 -0.005623 0.004071 0.302 Uiso 1 1 calc R U . . .
H31B H 0.816522 -0.109663 0.038224 0.302 Uiso 1 1 calc R U . . .
H31C H 0.919269 0.002787 0.117528 0.302 Uiso 1 1 calc R U . . .
C32 C 0.6972(9) 0.0141(14) 0.0858(7) 0.206(6) Uani 1 1 d D U . . .
H32A H 0.666331 -0.019373 0.132705 0.248 Uiso 1 1 calc R U . . .
H32B H 0.721027 0.095648 0.118548 0.248 Uiso 1 1 calc R U . . .
C33 C 0.5704(7) -0.0190(13) -0.0129(6) 0.213(6) Uani 1 1 d D U . . .
H33A H 0.549607 -0.100254 -0.046939 0.256 Uiso 1 1 calc R U . . .
H33B H 0.600230 0.016811 -0.058643 0.256 Uiso 1 1 calc R U . . .

loop_
_atom_site_aniso_label
_atom_site_aniso_U_11
_atom_site_aniso_U_22
_atom_site_aniso_U_33
_atom_site_aniso_U_23
_atom_site_aniso_U_13
_atom_site_aniso_U_12
S1 0.0461(9) 0.0638(11) 0.0485(9) 0.0089(7) 0.0127(7) 0.0193(8)
S2 0.0497(9) 0.0538(10) 0.0574(10) 0.0096(8) 0.0244(7) 0.0066(7)
O2 0.055(3) 0.079(4) 0.083(3) 0.005(3) 0.033(2) 0.020(2)
O1 0.053(3) 0.080(4) 0.067(3) 0.004(2) 0.027(2) 0.023(2)
N1 0.049(3) 0.045(3) 0.065(3) 0.014(3) 0.031(3) 0.007(2)
N2 0.063(3) 0.074(4) 0.040(3) 0.016(3) 0.019(2) 0.034(3)
C28 0.043(3) 0.048(4) 0.052(3) 0.012(3) 0.008(3) 0.008(3)
C27 0.050(4) 0.049(4) 0.050(3) -0.001(3) 0.007(3) 0.004(3)
C26 0.058(4) 0.053(4) 0.049(3) 0.012(3) 0.016(3) 0.019(3)
C25 0.056(4) 0.062(5) 0.056(4) 0.010(3) 0.021(3) 0.008(3)
C23 0.056(4) 0.049(4) 0.055(4) 0.009(3) 0.020(3) 0.014(3)
C22 0.050(3) 0.053(4) 0.038(3) 0.011(3) 0.010(3) 0.016(3)
C6 0.039(3) 0.064(4) 0.039(3) 0.016(3) 0.009(2) 0.009(3)
C1 0.033(3) 0.058(4) 0.043(3) 0.012(3) 0.007(2) 0.008(3)
C2 0.054(4) 0.076(5) 0.058(4) 0.021(4) 0.024(3) 0.008(4)
C3 0.069(5) 0.090(6) 0.072(5) 0.039(4) 0.025(4) -0.001(4)
C4 0.075(5) 0.068(5) 0.078(5) 0.034(4) 0.023(4) 0.009(4)
C5 0.058(4) 0.053(4) 0.061(4) 0.016(3) 0.016(3) 0.010(3)
C16 0.040(3) 0.041(3) 0.052(3) 0.006(3) 0.005(3) -0.001(3)
C21 0.045(3) 0.042(4) 0.048(3) 0.010(3) 0.011(3) 0.003(3)
C20 0.060(4) 0.060(4) 0.054(4) 0.019(3) 0.012(3) 0.018(3)
C19 0.084(5) 0.078(6) 0.060(4) 0.027(4) 0.009(4) 0.020(4)
C18 0.081(5) 0.067(5) 0.075(5) 0.025(4) 0.004(4) 0.034(4)
C17 0.055(4) 0.055(4) 0.070(4) 0.009(3) 0.012(3) 0.018(3)
C13 0.053(4) 0.052(4) 0.045(3) 0.009(3) 0.011(3) 0.008(3)
C12 0.045(3) 0.055(4) 0.049(3) 0.007(3) 0.010(3) 0.010(3)
C11 0.049(3) 0.048(4) 0.056(4) 0.016(3) 0.027(3) 0.012(3)
C10 0.047(3) 0.052(4) 0.041(3) 0.003(3) 0.008(3) 0.003(3)
C8 0.034(3) 0.055(4) 0.059(4) 0.015(3) 0.012(3) 0.007(3)
C7 0.043(3) 0.041(3) 0.046(3) 0.009(3) 0.017(3) 0.007(3)
C14 0.075(5) 0.082(5) 0.040(3) 0.004(3) 0.014(3) 0.019(4)
C29 0.048(4) 0.073(5) 0.074(5) 0.005(4) 0.015(3) -0.002(4)
C15 0.053(4) 0.105(7) 0.082(5) 0.024(5) 0.026(4) 0.035(4)
C30 0.078(5) 0.090(6) 0.105(6) 0.024(5) 0.053(5) 0.023(5)
C9 0.037(3) 0.076(5) 0.072(4) -0.001(4) 0.007(3) 0.005(3)
C24 0.082(5) 0.065(5) 0.078(5) -0.010(4) 0.035(4) 0.002(4)
C31 0.224(12) 0.180(11) 0.197(11) 0.065(9) 0.066(10) 0.012(10)
C32 0.234(9) 0.197(8) 0.198(8) 0.089(7) 0.064(7) 0.010(7)
C33 0.238(9) 0.202(8) 0.206(9) 0.088(7) 0.068(7) 0.008(7)

loop_
_atom_type_symbol
_atom_type_description
_atom_type_scat_dispersion_real
_atom_type_scat_dispersion_imag
_atom_type_scat_source
C C 0.0033 0.0016 'International Tables Vol C Tables 4.2.6.8 and 6.1.1.4'
H H 0.0000 0.0000 'International Tables Vol C Tables 4.2.6.8 and 6.1.1.4'
N N 0.0061 0.0033 'International Tables Vol C Tables 4.2.6.8 and 6.1.1.4'
O O 0.0106 0.0060 'International Tables Vol C Tables 4.2.6.8 and 6.1.1.4'
S S 0.1246 0.1234 'International Tables Vol C Tables 4.2.6.8 and 6.1.1.4'

loop_
_geom_angle_atom_site_label_1
_geom_angle_atom_site_label_2
_geom_angle_atom_site_label_3
_geom_angle
_geom_angle_site_symmetry_1
_geom_angle_site_symmetry_3
_geom_angle_publ_flag
C1 S1 S2 104.95(15) . . ?
C16 S2 S1 105.26(16) . . ?
C26 O2 C30 116.8(5) . . ?
C11 O1 C15 116.7(5) . . ?
C6 N1 H1 118.9 . . ?
C6 N1 C7 122.2(4) . . ?
C7 N1 H1 118.9 . . ?
C22 N2 H2 118.6 . . ?
C21 N2 H2 118.6 . . ?
C21 N2 C22 122.8(4) . . ?
C27 C28 C22 120.0 . . ?
C27 C28 C29 119.8(4) . . ?
C22 C28 C29 120.2(4) . . ?
C28 C27 H27 120.0 . . ?
C28 C27 C26 120.0 . . ?
C26 C27 H27 120.0 . . ?
O2 C26 C27 114.0(3) . . ?
O2 C26 C25 126.0(3) . . ?
C27 C26 C25 120.0 . . ?
C26 C25 H25 120.0 . . ?
C23 C25 C26 120.0 . . ?
C23 C25 H25 120.0 . . ?
C25 C23 C24 118.7(4) . . ?
C22 C23 C25 120.0 . . ?
C22 C23 C24 121.3(4) . . ?
C28 C22 N2 120.4(3) . . ?
C23 C22 N2 119.6(3) . . ?
C23 C22 C28 120.0 . . ?
C1 C6 N1 119.8(3) . . ?
C1 C6 C5 120.0 . . ?
C5 C6 N1 120.1(3) . . ?
C6 C1 S1 123.3(2) . . ?
C2 C1 S1 116.5(2) . . ?
C2 C1 C6 120.0 . . ?
C1 C2 H2A 120.0 . . ?
C1 C2 C3 120.0 . . ?
C3 C2 H2A 120.0 . . ?
C2 C3 H3 120.0 . . ?
C2 C3 C4 120.0 . . ?
C4 C3 H3 120.0 . . ?
C3 C4 H4 120.0 . . ?
C5 C4 C3 120.0 . . ?
C5 C4 H4 120.0 . . ?
C6 C5 H5 120.0 . . ?
C4 C5 C6 120.0 . . ?
C4 C5 H5 120.0 . . ?
C21 C16 S2 122.6(2) . . ?
C21 C16 C17 120.0 . . ?
C17 C16 S2 117.1(2) . . ?
C16 C21 N2 120.4(3) . . ?
C20 C21 N2 119.6(3) . . ?
C20 C21 C16 120.0 . . ?
C21 C20 H20 120.0 . . ?
C19 C20 C21 120.0 . . ?
C19 C20 H20 120.0 . . ?
C20 C19 H19 120.0 . . ?
C18 C19 C20 120.0 . . ?
C18 C19 H19 120.0 . . ?
C19 C18 H18 120.0 . . ?
C19 C18 C17 120.0 . . ?
C17 C18 H18 120.0 . . ?
C16 C17 H17 120.0 . . ?
C18 C17 C16 120.0 . . ?
C18 C17 H17 120.0 . . ?
C12 C13 C7 120.0 . . ?
C12 C13 C14 119.2(4) . . ?
C7 C13 C14 120.8(4) . . ?
C13 C12 H12 120.0 . . ?
C11 C12 C13 120.0 . . ?
C11 C12 H12 120.0 . . ?
O1 C11 C12 125.2(3) . . ?
O1 C11 C10 114.8(3) . . ?
C12 C11 C10 120.0 . . ?
C11 C10 H10 120.0 . . ?
C8 C10 C11 120.0 . . ?
C8 C10 H10 120.0 . . ?
C10 C8 C7 120.0 . . ?
C10 C8 C9 119.8(4) . . ?
C7 C8 C9 120.2(4) . . ?
C13 C7 N1 119.7(3) . . ?
C8 C7 N1 120.3(3) . . ?
C8 C7 C13 120.0 . . ?
C13 C14 H14A 109.5 . . ?
C13 C14 H14B 109.5 . . ?
C13 C14 H14C 109.5 . . ?
H14A C14 H14B 109.5 . . ?
H14A C14 H14C 109.5 . . ?
H14B C14 H14C 109.5 . . ?
C28 C29 H29A 109.5 . . ?
C28 C29 H29B 109.5 . . ?
C28 C29 H29C 109.5 . . ?
H29A C29 H29B 109.5 . . ?
H29A C29 H29C 109.5 . . ?
H29B C29 H29C 109.5 . . ?
O1 C15 H15A 109.5 . . ?
O1 C15 H15B 109.5 . . ?
O1 C15 H15C 109.5 . . ?
H15A C15 H15B 109.5 . . ?
H15A C15 H15C 109.5 . . ?
H15B C15 H15C 109.5 . . ?
O2 C30 H30A 109.5 . . ?
O2 C30 H30B 109.5 . . ?
O2 C30 H30C 109.5 . . ?
H30A C30 H30B 109.5 . . ?
H30A C30 H30C 109.5 . . ?
H30B C30 H30C 109.5 . . ?
C8 C9 H9A 109.5 . . ?
C8 C9 H9B 109.5 . . ?
C8 C9 H9C 109.5 . . ?
H9A C9 H9B 109.5 . . ?
H9A C9 H9C 109.5 . . ?
H9B C9 H9C 109.5 . . ?
C23 C24 H24A 109.5 . . ?
C23 C24 H24B 109.5 . . ?
C23 C24 H24C 109.5 . . ?
H24A C24 H24B 109.5 . . ?
H24A C24 H24C 109.5 . . ?
H24B C24 H24C 109.5 . . ?
H31A C31 H31B 109.5 . . ?
H31A C31 H31C 109.5 . . ?
H31B C31 H31C 109.5 . . ?
C32 C31 H31A 109.5 . . ?
C32 C31 H31B 109.5 . . ?
C32 C31 H31C 109.5 . . ?
C31 C32 H32A 109.9 . . ?
C31 C32 H32B 109.9 . . ?
H32A C32 H32B 108.3 . . ?
C33 C32 C31 108.9(6) . . ?
C33 C32 H32A 109.9 . . ?
C33 C32 H32B 109.9 . . ?
C32 C33 C33 109.7(6) . 2_655 ?
C32 C33 H33A 109.7 . . ?
C32 C33 H33B 109.7 . . ?
C33 C33 H33A 109.7 2_655 . ?
C33 C33 H33B 109.7 2_655 . ?
H33A C33 H33B 108.2 . . ?

loop_
_geom_bond_atom_site_label_1
_geom_bond_atom_site_label_2
_geom_bond_distance
_geom_bond_site_symmetry_2
_geom_bond_publ_flag
S1 S2 2.071(2) . ?
S1 C1 1.769(4) . ?
S2 C16 1.759(3) . ?
O2 C26 1.363(5) . ?
O2 C30 1.438(9) . ?
O1 C11 1.365(5) . ?
O1 C15 1.432(7) . ?
N1 H1 0.8600 . ?
N1 C6 1.397(6) . ?
N1 C7 1.430(5) . ?
N2 H2 0.8600 . ?
N2 C22 1.428(5) . ?
N2 C21 1.402(6) . ?
C28 C27 1.3900 . ?
C28 C22 1.3900 . ?
C28 C29 1.509(6) . ?
C27 H27 0.9300 . ?
C27 C26 1.3900 . ?
C26 C25 1.3900 . ?
C25 H25 0.9300 . ?
C25 C23 1.3900 . ?
C23 C22 1.3900 . ?
C23 C24 1.505(6) . ?
C6 C1 1.3900 . ?
C6 C5 1.3900 . ?
C1 C2 1.3900 . ?
C2 H2A 0.9300 . ?
C2 C3 1.3900 . ?
C3 H3 0.9300 . ?
C3 C4 1.3900 . ?
C4 H4 0.9300 . ?
C4 C5 1.3900 . ?
C5 H5 0.9300 . ?
C16 C21 1.3900 . ?
C16 C17 1.3900 . ?
C21 C20 1.3900 . ?
C20 H20 0.9300 . ?
C20 C19 1.3900 . ?
C19 H19 0.9300 . ?
C19 C18 1.3900 . ?
C18 H18 0.9300 . ?
C18 C17 1.3900 . ?
C17 H17 0.9300 . ?
C13 C12 1.3900 . ?
C13 C7 1.3900 . ?
C13 C14 1.510(5) . ?
C12 H12 0.9300 . ?
C12 C11 1.3900 . ?
C11 C10 1.3900 . ?
C10 H10 0.9300 . ?
C10 C8 1.3900 . ?
C8 C7 1.3900 . ?
C8 C9 1.507(5) . ?
C14 H14A 0.9600 . ?
C14 H14B 0.9600 . ?
C14 H14C 0.9600 . ?
C29 H29A 0.9600 . ?
C29 H29B 0.9600 . ?
C29 H29C 0.9600 . ?
C15 H15A 0.9600 . ?
C15 H15B 0.9600 . ?
C15 H15C 0.9600 . ?
C30 H30A 0.9600 . ?
C30 H30B 0.9600 . ?
C30 H30C 0.9600 . ?
C9 H9A 0.9600 . ?
C9 H9B 0.9600 . ?
C9 H9C 0.9600 . ?
C24 H24A 0.9600 . ?
C24 H24B 0.9600 . ?
C24 H24C 0.9600 . ?
C31 H31A 0.9600 . ?
C31 H31B 0.9600 . ?
C31 H31C 0.9600 . ?
C31 C32 1.5399(11) . ?
C32 H32A 0.9700 . ?
C32 H32B 0.9700 . ?
C32 C33 1.5397(11) . ?
C33 C33 1.5399(11) 2_655 ?
C33 H33A 0.9700 . ?
C33 H33B 0.9700 . ?

loop_
_geom_torsion_atom_site_label_1
_geom_torsion_atom_site_label_2
_geom_torsion_atom_site_label_3
_geom_torsion_atom_site_label_4
_geom_torsion
_geom_torsion_site_symmetry_1
_geom_torsion_site_symmetry_2
_geom_torsion_site_symmetry_3
_geom_torsion_site_symmetry_4
_geom_torsion_publ_flag
S1 S2 C16 C21 70.8(3) . . . . ?
S1 S2 C16 C17 -114.8(2) . . . . ?
S1 C1 C2 C3 -174.9(3) . . . . ?
S2 S1 C1 C6 69.7(3) . . . . ?
S2 S1 C1 C2 -115.6(2) . . . . ?
S2 C16 C21 N2 -4.3(4) . . . . ?
S2 C16 C21 C20 174.2(3) . . . . ?
S2 C16 C17 C18 -174.5(3) . . . . ?
O2 C26 C25 C23 -179.2(5) . . . . ?
O1 C11 C10 C8 178.6(4) . . . . ?
N1 C6 C1 S1 -4.2(4) . . . . ?
N1 C6 C1 C2 -178.7(4) . . . . ?
N1 C6 C5 C4 178.7(4) . . . . ?
N2 C21 C20 C19 178.5(4) . . . . ?
C28 C27 C26 O2 179.3(4) . . . . ?
C28 C27 C26 C25 0.0 . . . . ?
C27 C28 C22 N2 -178.5(4) . . . . ?
C27 C28 C22 C23 0.0 . . . . ?
C27 C26 C25 C23 0.0 . . . . ?
C26 C25 C23 C22 0.0 . . . . ?
C26 C25 C23 C24 178.9(5) . . . . ?
C25 C23 C22 N2 178.5(4) . . . . ?
C25 C23 C22 C28 0.0 . . . . ?
C22 N2 C21 C16 -171.8(4) . . . . ?
C22 N2 C21 C20 9.7(7) . . . . ?
C22 C28 C27 C26 0.0 . . . . ?
C6 N1 C7 C13 94.9(5) . . . . ?
C6 N1 C7 C8 -84.6(5) . . . . ?
C6 C1 C2 C3 0.0 . . . . ?
C1 C6 C5 C4 0.0 . . . . ?
C1 C2 C3 C4 0.0 . . . . ?
C2 C3 C4 C5 0.0 . . . . ?
C3 C4 C5 C6 0.0 . . . . ?
C5 C6 C1 S1 174.5(3) . . . . ?
C5 C6 C1 C2 0.0 . . . . ?
C16 C21 C20 C19 0.0 . . . . ?
C21 N2 C22 C28 -95.3(6) . . . . ?
C21 N2 C22 C23 86.2(5) . . . . ?
C21 C16 C17 C18 0.0 . . . . ?
C21 C20 C19 C18 0.0 . . . . ?
C20 C19 C18 C17 0.0 . . . . ?
C19 C18 C17 C16 0.0 . . . . ?
C17 C16 C21 N2 -178.5(4) . . . . ?
C17 C16 C21 C20 0.0 . . . . ?
C13 C12 C11 O1 -178.4(5) . . . . ?
C13 C12 C11 C10 0.0 . . . . ?
C12 C13 C7 N1 -179.5(4) . . . . ?
C12 C13 C7 C8 0.0 . . . . ?
C12 C11 C10 C8 0.0 . . . . ?
C11 C10 C8 C7 0.0 . . . . ?
C11 C10 C8 C9 -179.5(5) . . . . ?
C10 C8 C7 N1 179.5(4) . . . . ?
C10 C8 C7 C13 0.0 . . . . ?
C7 N1 C6 C1 -173.3(3) . . . . ?
C7 N1 C6 C5 8.0(6) . . . . ?
C7 C13 C12 C11 0.0 . . . . ?
C14 C13 C12 C11 179.1(5) . . . . ?
C14 C13 C7 N1 1.4(6) . . . . ?
C14 C13 C7 C8 -179.1(5) . . . . ?
C29 C28 C27 C26 178.6(5) . . . . ?
C29 C28 C22 N2 2.9(6) . . . . ?
C29 C28 C22 C23 -178.6(5) . . . . ?
C15 O1 C11 C12 0.1(8) . . . . ?
C15 O1 C11 C10 -178.4(5) . . . . ?
C30 O2 C26 C27 -177.8(6) . . . . ?
C30 O2 C26 C25 1.4(8) . . . . ?
C9 C8 C7 N1 -1.0(6) . . . . ?
C9 C8 C7 C13 179.5(5) . . . . ?
C24 C23 C22 N2 -0.4(6) . . . . ?
C24 C23 C22 C28 -178.8(5) . . . . ?
C31 C32 C33 C33 177.8(16) . . . 2_655 ?

loop_
_twin_individual_id
_twin_individual_mass_fraction_refined
1 0.696(6)
2 0.304(6)
